data_4022950
loop_
_publ_author_name
'Jeremy P. Scott'
'David R. Lieberman'
'Olivier M. Beureux'
'Karel M. J. Brands'
'Antony J. Davies'
'Andrew W. Gibson'
'Deborah C. Hammond'
'Chris J. McWilliams'
'Gavin W. Stewart'
'Robert D. Wilson'
'Ulf-H. Dolling'

_publ_section_title
;
 A Practical Synthesis of a \g-Secretase Inhibitor
;
_journal_name_full 'Journal of Organic Chemistry'
_journal_page_first 4149
_journal_page_last 4155
_journal_paper_doi 10.1021/jo070407n
_journal_volume 72
_journal_year 2007
_chemical_formula_moiety 'C18 H15 Cl F2 O3 S'
_chemical_formula_sum 'C18 H15 Cl F2 O3 S'
_chemical_formula_weight 384.81
_chemical_name_common jrc0831n
_chemical_name_systematic
; 
 ? 
;
_space_group_IT_number 29
_symmetry_cell_setting orthorhombic
_symmetry_space_group_name_Hall 'P 2c -2ac'
_symmetry_space_group_name_H-M 'P c a 21'
_atom_sites_solution_hydrogens geom
_atom_sites_solution_primary direct
_atom_sites_solution_secondary difmap
_audit_creation_method SHELXL-97
_cell_angle_alpha 90.00
_cell_angle_beta 90.00
_cell_angle_gamma 90.00
_cell_formula_units_Z 4
_cell_length_a 15.450(10)
_cell_length_b 10.490(7)
_cell_length_c 10.828(7)
_cell_measurement_reflns_used 3268
_cell_measurement_temperature 298(2)
_cell_measurement_theta_max 21.43
_cell_measurement_theta_min 2.35
_cell_volume 1755(2)
_computing_cell_refinement 'Bruker SMART'
_computing_data_collection 'Bruker SMART'
_computing_data_reduction 'Bruker SAINT'
_computing_molecular_graphics 'Bruker SHELXTL'
_computing_publication_material 'Bruker SHELXTL'
_computing_structure_refinement 'SHELXL-97 (Sheldrick, 1997)'
_computing_structure_solution 'SHELXS-97 (Sheldrick, 1990)'
_diffrn_ambient_temperature 298(2)
_diffrn_measured_fraction_theta_full 0.996
_diffrn_measured_fraction_theta_max 0.996
_diffrn_measurement_device_type 'CCD area detector'
_diffrn_measurement_method 'phi and omega scans'
_diffrn_radiation_monochromator graphite
_diffrn_radiation_source 'fine-focus sealed tube'
_diffrn_radiation_type MoK\a
_diffrn_radiation_wavelength 0.71073
_diffrn_reflns_av_R_equivalents 0.1182
_diffrn_reflns_av_sigmaI/netI 0.0745
_diffrn_reflns_limit_h_max 19
_diffrn_reflns_limit_h_min -19
_diffrn_reflns_limit_k_max 13
_diffrn_reflns_limit_k_min -12
_diffrn_reflns_limit_l_max 13
_diffrn_reflns_limit_l_min -12
_diffrn_reflns_number 13312
_diffrn_reflns_theta_full 26.47
_diffrn_reflns_theta_max 26.47
_diffrn_reflns_theta_min 1.94
_exptl_absorpt_coefficient_mu 0.371
_exptl_absorpt_correction_type none
_exptl_crystal_colour colorless
_exptl_crystal_density_diffrn 1.456
_exptl_crystal_density_meas 0
_exptl_crystal_density_method 'not measured'
_exptl_crystal_description plate
_exptl_crystal_F_000 792
_exptl_crystal_size_max 0.44
_exptl_crystal_size_mid 0.30
_exptl_crystal_size_min 0.05
_refine_diff_density_max 0.303
_refine_diff_density_min -0.172
_refine_diff_density_rms 0.057
_refine_ls_abs_structure_details 'Flack H D (1983), Acta Cryst. A39, 876-881'
_refine_ls_abs_structure_Flack -0.01(9)
_refine_ls_extinction_method none
_refine_ls_goodness_of_fit_ref 0.958
_refine_ls_hydrogen_treatment constr
_refine_ls_matrix_type full
_refine_ls_number_parameters 226
_refine_ls_number_reflns 3373
_refine_ls_number_restraints 1
_refine_ls_restrained_S_all 0.958
_refine_ls_R_factor_all 0.0622
_refine_ls_R_factor_gt 0.0515
_refine_ls_shift/su_max 0.001
_refine_ls_shift/su_mean 0.000
_refine_ls_structure_factor_coef Fsqd
_refine_ls_weighting_details 'calc w=1/[\s^2^(Fo^2^)+(0.0618P)^2^+0.0000P] where P=(Fo^2^+2Fc^2^)/3'
_refine_ls_weighting_scheme calc
_refine_ls_wR_factor_gt 0.1173
_refine_ls_wR_factor_ref 0.1225
_reflns_number_gt 2707
_reflns_number_total 3373
_reflns_threshold_expression >2sigma(I)
_cod_data_source_file jo070407nsi20070228_061757.cif
_cod_data_source_block jrc0831n
_cod_depositor_comments
;
The following automatic conversions were performed:
'_symmetry_cell_setting' value 'Orthorhombic' changed to 'orthorhombic'
according to '/home/saulius/struct/CIF-dictionaries/cif_core.dic'
dictionary named 'cif_core.dic' version 2.4.1 from 2010-06-29.

Automatic conversion script
Id: cif_fix_enum 1527 2010-12-29 10:47:43Z saulius 
;
_cod_original_sg_symbol_Hall p_2c_-2ac
_cod_database_code 4022950

loop_
_symmetry_equiv_pos_as_xyz
'x, y, z'
'-x, -y, z+1/2'
'x+1/2, -y, z'
'-x+1/2, y, z+1/2'

loop_
_atom_site_label
_atom_site_type_symbol
_atom_site_fract_x
_atom_site_fract_y
_atom_site_fract_z
_atom_site_U_iso_or_equiv
_atom_site_adp_type
_atom_site_occupancy
_atom_site_symmetry_multiplicity
_atom_site_calc_flag
_atom_site_refinement_flags
Cl1 Cl 0.74403(11) 0.13457(13) 0.00974(19) 0.1253(6) Uani 1 1 d .
C1 C 0.8086(3) 0.2567(4) 0.0673(5) 0.0730(12) Uani 1 1 d .
C2 C 0.7752(3) 0.3364(4) 0.1558(5) 0.0754(12) Uani 1 1 d .
H2 H 0.7191 0.3246 0.1849 0.091 Uiso 1 1 calc R
C3 C 0.8256(2) 0.4342(3) 0.2012(4) 0.0580(9) Uani 1 1 d .
H3 H 0.8035 0.4895 0.2605 0.070 Uiso 1 1 calc R
C4 C 0.9093(2) 0.4497(3) 0.1580(3) 0.0446(8) Uani 1 1 d .
S1 S 0.97363(4) 0.57511(8) 0.21245(9) 0.0432(2) Uani 1 1 d .
O1 O 0.93949(15) 0.6123(3) 0.3313(2) 0.0569(6) Uani 1 1 d .
O2 O 1.06255(13) 0.5385(2) 0.2039(3) 0.0616(6) Uani 1 1 d .
C5 C 0.9421(2) 0.3678(3) 0.0697(3) 0.0539(9) Uani 1 1 d .
H5 H 0.9982 0.3783 0.0402 0.065 Uiso 1 1 calc R
C6 C 0.8906(3) 0.2703(3) 0.0258(4) 0.0650(11) Uani 1 1 d .
H6 H 0.9124 0.2138 -0.0326 0.078 Uiso 1 1 calc R
C7 C 0.8017(2) 0.6814(3) 0.0204(3) 0.0493(8) Uani 1 1 d .
F2 F 0.83188(15) 0.6026(2) -0.0688(2) 0.0734(7) Uani 1 1 d .
C8 C 0.7137(2) 0.7021(4) 0.0225(4) 0.0641(10) Uani 1 1 d .
H8 H 0.6783 0.6627 -0.0355 0.077 Uiso 1 1 calc R
C9 C 0.6788(2) 0.7795(4) 0.1091(4) 0.0678(11) Uani 1 1 d .
H9 H 0.6195 0.7951 0.1113 0.081 Uiso 1 1 calc R
C10 C 0.7337(2) 0.8341(3) 0.1935(4) 0.0571(9) Uani 1 1 d .
F1 F 0.69915(14) 0.9129(2) 0.2800(3) 0.0892(8) Uani 1 1 d .
C11 C 0.82032(19) 0.8144(3) 0.1923(3) 0.0450(8) Uani 1 1 d .
H11 H 0.8547 0.8544 0.2511 0.054 Uiso 1 1 calc R
C12 C 0.85894(18) 0.7355(3) 0.1048(3) 0.0379(7) Uani 1 1 d .
C13 C 0.95664(18) 0.7101(3) 0.1080(3) 0.0384(7) Uani 1 1 d .
C14 C 1.0002(2) 0.6822(3) -0.0167(3) 0.0483(8) Uani 1 1 d .
H14A H 1.0605 0.6601 -0.0033 0.058 Uiso 1 1 calc R
H14B H 0.9720 0.6101 -0.0558 0.058 Uiso 1 1 calc R
C15 C 1.0075(2) 0.8202(3) 0.1681(3) 0.0481(8) Uani 1 1 d .
H15A H 0.9840 0.8378 0.2494 0.058 Uiso 1 1 calc R
H15B H 1.0676 0.7955 0.1779 0.058 Uiso 1 1 calc R
C16 C 0.9947(2) 0.7986(4) -0.1019(4) 0.0616(10) Uani 1 1 d .
H16A H 1.0302 0.7830 -0.1742 0.074 Uiso 1 1 calc R
H16B H 0.9354 0.8080 -0.1295 0.074 Uiso 1 1 calc R
C17 C 1.0020(3) 0.9392(4) 0.0891(5) 0.0659(10) Uani 1 1 d .
H17A H 0.9438 0.9733 0.0953 0.079 Uiso 1 1 calc R
H17B H 1.0412 1.0025 0.1228 0.079 Uiso 1 1 calc R
C18 C 1.0230(2) 0.9209(4) -0.0440(4) 0.0632(11) Uani 1 1 d .
O3 O 1.0590(2) 1.0036(3) -0.1016(4) 0.1016(12) Uani 1 1 d .

loop_
_atom_site_aniso_label
_atom_site_aniso_U_11
_atom_site_aniso_U_22
_atom_site_aniso_U_33
_atom_site_aniso_U_23
_atom_site_aniso_U_13
_atom_site_aniso_U_12
Cl1 0.1295(11) 0.0883(9) 0.1582(15) -0.0440(11) 0.0113(11) -0.0412(9)
C1 0.081(3) 0.050(2) 0.088(3) -0.009(2) 0.010(2) -0.0138(19)
C2 0.058(2) 0.069(3) 0.098(3) -0.006(3) 0.023(2) -0.014(2)
C3 0.0535(17) 0.056(2) 0.065(2) -0.0036(19) 0.015(2) -0.0006(15)
C4 0.0460(16) 0.0414(18) 0.0465(18) 0.0125(16) 0.0077(14) 0.0069(13)
S1 0.0395(3) 0.0520(5) 0.0382(4) 0.0082(4) 0.0000(4) 0.0058(3)
O1 0.0580(13) 0.0778(17) 0.0351(13) 0.0051(12) 0.0005(11) 0.0054(12)
O2 0.0454(11) 0.0726(15) 0.0667(16) 0.0176(15) -0.0040(14) 0.0090(10)
C5 0.058(2) 0.048(2) 0.056(2) 0.0070(17) 0.0208(17) 0.0071(16)
C6 0.090(3) 0.043(2) 0.062(3) -0.0025(19) 0.022(2) 0.0044(19)
C7 0.0535(18) 0.0502(19) 0.0441(19) -0.0072(16) -0.0101(15) 0.0020(15)
F2 0.0749(13) 0.0855(16) 0.0598(14) -0.0360(12) -0.0152(10) 0.0057(12)
C8 0.051(2) 0.072(2) 0.069(2) -0.005(2) -0.0204(19) -0.0039(18)
C9 0.0395(18) 0.073(3) 0.091(3) -0.002(2) -0.010(2) 0.0084(17)
C10 0.0509(18) 0.052(2) 0.068(3) -0.0058(19) 0.0088(18) 0.0052(15)
F1 0.0658(14) 0.0926(18) 0.109(2) -0.0361(16) 0.0245(13) 0.0140(12)
C11 0.0454(15) 0.0447(18) 0.0448(19) -0.0023(16) 0.0006(14) -0.0004(13)
C12 0.0412(15) 0.0374(16) 0.0351(15) 0.0014(13) -0.0022(13) -0.0001(12)
C13 0.0421(15) 0.0406(17) 0.0325(15) 0.0021(14) -0.0003(12) 0.0012(13)
C14 0.0496(17) 0.054(2) 0.0414(18) 0.0072(17) 0.0088(14) 0.0039(16)
C15 0.0440(16) 0.050(2) 0.050(2) -0.0064(17) -0.0026(13) -0.0066(14)
C16 0.070(2) 0.073(3) 0.0421(19) 0.0116(19) 0.0096(17) 0.006(2)
C17 0.068(2) 0.046(2) 0.084(3) 0.002(2) 0.005(2) -0.0148(18)
C18 0.056(2) 0.059(3) 0.074(3) 0.026(2) -0.0046(19) -0.0023(18)
O3 0.116(3) 0.090(2) 0.099(3) 0.054(2) 0.002(2) -0.025(2)

loop_
_atom_type_symbol
_atom_type_description
_atom_type_scat_dispersion_real
_atom_type_scat_dispersion_imag
_atom_type_scat_source
C C 0.0033 0.0016 'International Tables Vol C Tables 4.2.6.8 and 6.1.1.4'
H H 0.0000 0.0000 'International Tables Vol C Tables 4.2.6.8 and 6.1.1.4'
O O 0.0106 0.0060 'International Tables Vol C Tables 4.2.6.8 and 6.1.1.4'
F F 0.0171 0.0103 'International Tables Vol C Tables 4.2.6.8 and 6.1.1.4'
S S 0.1246 0.1234 'International Tables Vol C Tables 4.2.6.8 and 6.1.1.4'
Cl Cl 0.1484 0.1585 'International Tables Vol C Tables 4.2.6.8 and 6.1.1.4'

loop_
_geom_angle_atom_site_label_1
_geom_angle_atom_site_label_2
_geom_angle_atom_site_label_3
_geom_angle
C6 C1 C2 121.4(4)
C6 C1 Cl1 119.7(3)
C2 C1 Cl1 118.9(3)
C1 C2 C3 119.3(4)
C1 C2 H2 120.3
C3 C2 H2 120.3
C2 C3 C4 119.6(4)
C2 C3 H3 120.2
C4 C3 H3 120.2
C5 C4 C3 120.2(3)
C5 C4 S1 119.5(3)
C3 C4 S1 120.3(3)
O2 S1 O1 118.76(16)
O2 S1 C4 108.75(16)
O1 S1 C4 107.22(16)
O2 S1 C13 107.78(14)
O1 S1 C13 106.79(15)
C4 S1 C13 106.97(15)
C6 C5 C4 119.2(3)
C6 C5 H5 120.4
C4 C5 H5 120.4
C1 C6 C5 120.2(4)
C1 C6 H6 119.9
C5 C6 H6 119.9
F2 C7 C8 116.6(3)
F2 C7 C12 119.9(3)
C8 C7 C12 123.5(3)
C9 C8 C7 120.0(3)
C9 C8 H8 120.0
C7 C8 H8 120.0
C8 C9 C10 117.8(3)
C8 C9 H9 121.1
C10 C9 H9 121.1
C11 C10 F1 119.2(3)
C11 C10 C9 122.7(4)
F1 C10 C9 118.1(3)
C10 C11 C12 121.4(3)
C10 C11 H11 119.3
C12 C11 H11 119.3
C7 C12 C11 114.6(3)
C7 C12 C13 124.7(3)
C11 C12 C13 120.6(3)
C12 C13 C14 116.4(3)
C12 C13 C15 112.4(2)
C14 C13 C15 106.9(3)
C12 C13 S1 106.9(2)
C14 C13 S1 109.4(2)
C15 C13 S1 104.2(2)
C16 C14 C13 110.6(3)
C16 C14 H14A 109.5
C13 C14 H14A 109.5
C16 C14 H14B 109.5
C13 C14 H14B 109.5
H14A C14 H14B 108.1
C17 C15 C13 110.5(3)
C17 C15 H15A 109.5
C13 C15 H15A 109.5
C17 C15 H15B 109.5
C13 C15 H15B 109.5
H15A C15 H15B 108.1
C18 C16 C14 114.6(3)
C18 C16 H16A 108.6
C14 C16 H16A 108.6
C18 C16 H16B 108.6
C14 C16 H16B 108.6
H16A C16 H16B 107.6
C18 C17 C15 115.3(4)
C18 C17 H17A 108.4
C15 C17 H17A 108.4
C18 C17 H17B 108.4
C15 C17 H17B 108.4
H17A C17 H17B 107.5
O3 C18 C17 120.6(4)
O3 C18 C16 122.4(5)
C17 C18 C16 116.9(3)

loop_
_geom_bond_atom_site_label_1
_geom_bond_atom_site_label_2
_geom_bond_distance
Cl1 C1 1.740(4)
C1 C6 1.352(6)
C1 C2 1.373(6)
C2 C3 1.378(5)
C2 H2 0.9300
C3 C4 1.385(4)
C3 H3 0.9300
C4 C5 1.381(5)
C4 S1 1.751(4)
S1 O2 1.430(2)
S1 O1 1.445(3)
S1 C13 1.831(3)
C5 C6 1.381(5)
C5 H5 0.9300
C6 H6 0.9300
C7 F2 1.355(4)
C7 C8 1.377(5)
C7 C12 1.392(4)
C8 C9 1.352(6)
C8 H8 0.9300
C9 C10 1.373(6)
C9 H9 0.9300
C10 C11 1.355(4)
C10 F1 1.357(4)
C11 C12 1.392(4)
C11 H11 0.9300
C12 C13 1.533(4)
C13 C14 1.537(5)
C13 C15 1.541(4)
C14 C16 1.533(5)
C14 H14A 0.9700
C14 H14B 0.9700
C15 C17 1.516(6)
C15 H15A 0.9700
C15 H15B 0.9700
C16 C18 1.493(6)
C16 H16A 0.9700
C16 H16B 0.9700
C17 C18 1.490(7)
C17 H17A 0.9700
C17 H17B 0.9700
C18 O3 1.204(5)

loop_
_cod_related_entry_id
_cod_related_entry_database
_cod_related_entry_code
1 ChemSpider 8605565
